data_4084119
loop_
_publ_author_name
'Jacquot, L\'ea'
'X\'emard, Mathieu'
'Clavagu\'era, Carine'
'Nocton, Gr\'egory'

_publ_section_title
;
 Multiple One-Electron Transfers in Bipyridine Complexes of
 Bis(phospholyl) Thulium
;
_journal_issue 15
_journal_name_full Organometallics
_journal_page_first 4100
_journal_paper_doi 10.1021/om500607r
_journal_volume 33
_journal_year 2014
_chemical_compound_source 'synthesis as described'
_chemical_formula_moiety 'C34 H40 N4 P Tm, C7 H8'
_chemical_formula_sum 'C41 H48 N4 P Tm'
_chemical_formula_weight 796.73
_space_group_IT_number 14
_symmetry_cell_setting monoclinic
_symmetry_Int_Tables_number 14
_symmetry_space_group_name_Hall '-P 2yab'
_symmetry_space_group_name_H-M 'P 1 21/a 1'
_atom_sites_solution_hydrogens geom
_audit_conform_dict_location ftp://ftp.iucr.org/pub/cif_core.dic
_audit_conform_dict_name cif_core.dic
_audit_conform_dict_version 2.4.3
_audit_creation_date 2013-12-18T16:17:12-00:00
_audit_creation_method 'WinGX routine CIF_UPDATE'
_cell_angle_alpha 90
_cell_angle_beta 92.7420(10)
_cell_angle_gamma 90
_cell_formula_units_Z 4
_cell_length_a 10.7289(3)
_cell_length_b 19.5591(4)
_cell_length_c 17.0420(5)
_cell_measurement_reflns_used 7106
_cell_measurement_temperature 150(2)
_cell_measurement_theta_max 27.48
_cell_measurement_theta_min 1
_cell_measurement_wavelength 0.71073
_cell_volume 3572.13(16)
_computing_cell_refinement 'HKL Scalepack (Otwinowski & Minor 1997)'
_computing_data_collection 'Collect (Bruker AXS BV, 1997-2004)'
_computing_data_reduction 'HKL Denzo and Scalepack (Otwinowski & Minor 1997)'
_computing_molecular_graphics 'Ortep-3 for Windows (Farrugia, 1997)'
_computing_publication_material 'WinGX publication routines (Farrugia, 1999)'
_computing_structure_refinement 'SHELXL-2013 (Sheldrick, 2013)'
_computing_structure_solution 'SIR92 (Giacovazzo et al, 1993)'
_diffrn_ambient_temperature 150(2)
_diffrn_detector 'CCD plate'
_diffrn_detector_area_resol_mean 9
_diffrn_measured_fraction_theta_full 0.994
_diffrn_measured_fraction_theta_max 0.99
_diffrn_measurement_device '95mm CCD camera on \k-goniostat'
_diffrn_measurement_device_type KappaCCD
_diffrn_measurement_method 'CCD rotation images, thick slices'
_diffrn_orient_matrix_type 'by Bruker AXS Collect from scalepack cell'
_diffrn_orient_matrix_UB_11 -0.026097
_diffrn_orient_matrix_UB_12 -0.007735
_diffrn_orient_matrix_UB_13 0.054847
_diffrn_orient_matrix_UB_21 -0.088487
_diffrn_orient_matrix_UB_22 0.010123
_diffrn_orient_matrix_UB_23 -0.017225
_diffrn_orient_matrix_UB_31 -0.014014
_diffrn_orient_matrix_UB_32 -0.049514
_diffrn_orient_matrix_UB_33 -0.01209
_diffrn_radiation_monochromator 'horizonally mounted graphite crystal'
_diffrn_radiation_probe x-ray
_diffrn_radiation_type MoK\a
_diffrn_radiation_wavelength 0.71073
_diffrn_reflns_av_R_equivalents 0.0541
_diffrn_reflns_Laue_measured_fraction_full 0.994
_diffrn_reflns_Laue_measured_fraction_max 0.99
_diffrn_reflns_limit_h_max 12
_diffrn_reflns_limit_h_min -13
_diffrn_reflns_limit_k_max 25
_diffrn_reflns_limit_k_min -22
_diffrn_reflns_limit_l_max 22
_diffrn_reflns_limit_l_min -15
_diffrn_reflns_number 22234
_diffrn_reflns_point_group_measured_fraction_full 0.994
_diffrn_reflns_point_group_measured_fraction_max 0.99
_diffrn_reflns_reduction_process
;
        Scaled and merged with Sortav
        R.H. Blessing, (1987) Cryst. Rev. 1, 3-58
        R.H. Blessing, (1989) J. Appl. Cryst. 22, 396-397
;
_diffrn_reflns_theta_full 25
_diffrn_reflns_theta_max 27.523
_diffrn_reflns_theta_min 1.586
_diffrn_source 'Enraf Nonius FR590'
_exptl_absorpt_coefficient_mu 2.563
_exptl_absorpt_correction_T_max 0.632
_exptl_absorpt_correction_T_min 0.607
_exptl_absorpt_correction_type multi-scan
_exptl_crystal_colour red
_exptl_crystal_density_diffrn 1.481
_exptl_crystal_density_method 'not measured'
_exptl_crystal_description block
_exptl_crystal_F_000 1624
_exptl_crystal_size_max 0.2
_exptl_crystal_size_mid 0.2
_exptl_crystal_size_min 0.18
_refine_diff_density_max 0.948
_refine_diff_density_min -0.852
_refine_diff_density_rms 0.146
_refine_ls_extinction_coef 0.00007(6)
_refine_ls_extinction_expression Fc^*^=kFc[1+0.001xFc^2^\l^3^/sin(2\q)]^-1/4^
_refine_ls_extinction_method SHELXL
_refine_ls_goodness_of_fit_ref 1.075
_refine_ls_hydrogen_treatment constr
_refine_ls_matrix_type full
_refine_ls_number_constraints 0
_refine_ls_number_parameters 425
_refine_ls_number_reflns 8132
_refine_ls_number_restraints 0
_refine_ls_restrained_S_all 1.075
_refine_ls_R_factor_all 0.0758
_refine_ls_R_factor_gt 0.0471
_refine_ls_shift/su_max 0.001
_refine_ls_shift/su_mean 0
_refine_ls_structure_factor_coef Fsqd
_refine_ls_weighting_details 'w=1/[\s^2^(Fo^2^)+26.4470P] where P=(Fo^2^+2Fc^2^)/3'
_refine_ls_weighting_scheme calc
_refine_ls_wR_factor_gt 0.0876
_refine_ls_wR_factor_ref 0.1027
_reflns_number_gt 5750
_reflns_number_total 8132
_reflns_threshold_expression 'I > 2\s(I)'
_cod_data_source_file om500607r_si_002.cif
_cod_data_source_block 4
_cod_depositor_comments 'Adding full bibliography for 4084117--4084119.cif.'
_cod_original_sg_symbol_H-M 'P 21/a'
_cod_database_code 4084119
_publcif_datablock.id {1c2f0d7e-34cc-4a6d-91a6-484769e617db}

loop_
_symmetry_equiv_pos_as_xyz
'x, y, z'
'-x+1/2, y+1/2, -z'
'-x, -y, -z'
'x-1/2, -y-1/2, z'

loop_
_atom_site_label
_atom_site_type_symbol
_atom_site_fract_x
_atom_site_fract_y
_atom_site_fract_z
_atom_site_U_iso_or_equiv
_atom_site_adp_type
_atom_site_occupancy
_atom_site_calc_flag
C4 C 0.4071(5) 0.5109(3) 0.3029(3) 0.0197(11) Uani 1 d
C2 C 0.2866(5) 0.4091(3) 0.3058(3) 0.0195(11) Uani 1 d
C14 C 0.5367(7) 0.5668(3) 0.4112(4) 0.0390(17) Uani 1 d
H14A H 0.5758 0.6096 0.4294 0.059 Uiso 1 calc
H14B H 0.601 0.5317 0.4064 0.059 Uiso 1 calc
H14C H 0.4764 0.5518 0.449 0.059 Uiso 1 calc
C1 C 0.3609(5) 0.3938(3) 0.2427(3) 0.0226(12) Uani 1 d
C3 C 0.3130(6) 0.4750(3) 0.3400(3) 0.0227(12) Uani 1 d
C11 C 0.4690(6) 0.5785(3) 0.3304(3) 0.0255(13) Uani 1 d
C12 C 0.5675(6) 0.6009(3) 0.2738(4) 0.0348(16) Uani 1 d
H12A H 0.6056 0.6439 0.2922 0.052 Uiso 1 calc
H12B H 0.5281 0.6076 0.2213 0.052 Uiso 1 calc
H12C H 0.6321 0.5656 0.2716 0.052 Uiso 1 calc
C9 C 0.1948(6) 0.3614(3) 0.3419(4) 0.0321(15) Uani 1 d
H9A H 0.1543 0.3849 0.3845 0.048 Uiso 1 calc
H9B H 0.239 0.321 0.3627 0.048 Uiso 1 calc
H9C H 0.1316 0.3473 0.3017 0.048 Uiso 1 calc
C13 C 0.3765(7) 0.6380(3) 0.3361(4) 0.0331(15) Uani 1 d
H13A H 0.4213 0.6792 0.3541 0.05 Uiso 1 calc
H13B H 0.3132 0.6263 0.3734 0.05 Uiso 1 calc
H13C H 0.3359 0.6465 0.2842 0.05 Uiso 1 calc
N1 N 0.2220(4) 0.4646(2) 0.0614(3) 0.0199(10) Uani 1 d
N2 N 0.0350(4) 0.4411(2) 0.1565(3) 0.0216(10) Uani 1 d
C15 C 0.3193(6) 0.4716(3) 0.0145(4) 0.0259(13) Uani 1 d
H15 H 0.3954 0.4882 0.038 0.031 Uiso 1 calc
C24 C -0.0563(6) 0.4263(3) 0.2059(3) 0.0242(12) Uani 1 d
H24 H -0.0403 0.4351 0.2603 0.029 Uiso 1 calc
C7 C 0.2439(7) 0.3008(3) 0.1628(4) 0.0365(16) Uani 1 d
H7A H 0.1825 0.2975 0.2033 0.055 Uiso 1 calc
H7B H 0.2543 0.256 0.1383 0.055 Uiso 1 calc
H7C H 0.2149 0.3339 0.1227 0.055 Uiso 1 calc
C6 C 0.4623(7) 0.3281(3) 0.1347(4) 0.0395(17) Uani 1 d
H6A H 0.466 0.2835 0.1087 0.059 Uiso 1 calc
H6B H 0.5452 0.34 0.1571 0.059 Uiso 1 calc
H6C H 0.4348 0.3629 0.0963 0.059 Uiso 1 calc
C5 C 0.3697(6) 0.3246(3) 0.2003(4) 0.0282(14) Uani 1 d
C8 C 0.4197(7) 0.2709(3) 0.2600(4) 0.0408(18) Uani 1 d
H8A H 0.3625 0.2672 0.303 0.061 Uiso 1 calc
H8B H 0.5023 0.2848 0.2812 0.061 Uiso 1 calc
H8C H 0.4259 0.2265 0.2339 0.061 Uiso 1 calc
C18 C 0.1058(6) 0.4215(3) -0.0542(4) 0.0251(13) Uani 1 d
H18 H 0.0306 0.4038 -0.0778 0.03 Uiso 1 calc
C21 C -0.1019(6) 0.3961(3) 0.0522(4) 0.0256(13) Uani 1 d
H21 H -0.116 0.3849 -0.0017 0.031 Uiso 1 calc
C20 C 0.0135(5) 0.4243(3) 0.0782(3) 0.0188(11) Uani 1 d
C16 C 0.3174(6) 0.4569(3) -0.0640(3) 0.0276(13) Uani 1 d
H16 H 0.3893 0.4634 -0.0936 0.033 Uiso 1 calc
C19 C 0.1123(6) 0.4367(3) 0.0277(3) 0.0229(12) Uani 1 d
C23 C -0.1704(6) 0.3995(3) 0.1828(4) 0.0291(14) Uani 1 d
H23 H -0.2322 0.3913 0.2198 0.035 Uiso 1 calc
C17 C 0.2060(6) 0.4319(3) -0.0991(4) 0.0299(14) Uani 1 d
H17 H 0.2002 0.4224 -0.1538 0.036 Uiso 1 calc
C22 C -0.1932(6) 0.3846(3) 0.1028(4) 0.0293(14) Uani 1 d
H22 H -0.2716 0.3668 0.0845 0.035 Uiso 1 calc
C27 C 0.2753(7) 0.7414(3) 0.0754(4) 0.0356(16) Uani 1 d
H27 H 0.2819 0.7848 0.0509 0.043 Uiso 1 calc
C35 C -0.3001(9) 0.8063(4) 0.5133(5) 0.049(2) Uani 1 d
C36 C -0.1887(9) 0.8186(4) 0.5575(5) 0.052(2) Uani 1 d
H36 H -0.1207 0.7877 0.5552 0.063 Uiso 1 calc
C38 C -0.2742(9) 0.9221(4) 0.6091(5) 0.054(2) Uani 1 d
H38 H -0.2657 0.9611 0.6422 0.064 Uiso 1 calc
C37 C -0.1786(9) 0.8770(4) 0.6048(4) 0.053(2) Uani 1 d
H37 H -0.1031 0.8852 0.6348 0.063 Uiso 1 calc
C39 C -0.3822(9) 0.9113(5) 0.5659(5) 0.057(2) Uani 1 d
H39 H -0.4485 0.9434 0.5682 0.069 Uiso 1 calc
C40 C -0.3963(8) 0.8541(5) 0.5186(5) 0.055(2) Uani 1 d
H40 H -0.4728 0.8471 0.4892 0.067 Uiso 1 calc
C41 C -0.3145(12) 0.7442(5) 0.4612(6) 0.083(4) Uani 1 d
H41A H -0.3981 0.744 0.4354 0.125 Uiso 1 calc
H41B H -0.3031 0.7028 0.4931 0.125 Uiso 1 calc
H41C H -0.2517 0.7455 0.4213 0.125 Uiso 1 calc
Tm1 Tm 0.21716(2) 0.50186(2) 0.19213(2) 0.01869(8) Uani 1 d
C10 C 0.2520(6) 0.4958(4) 0.4152(3) 0.0296(13) Uani 1 d
H10A H 0.1899 0.4614 0.4283 0.044 Uiso 1 calc
H10B H 0.2111 0.5402 0.4077 0.044 Uiso 1 calc
H10C H 0.3159 0.499 0.4582 0.044 Uiso 1 calc
P1 P 0.46828(14) 0.46140(7) 0.22594(9) 0.0212(3) Uani 1 d
N3 N 0.2517(5) 0.6111(2) 0.1427(3) 0.0245(11) Uani 1 d
N4 N 0.0832(5) 0.5824(2) 0.2468(3) 0.0234(11) Uani 1 d
C34 C 0.0028(6) 0.5689(3) 0.3029(4) 0.0274(13) Uani 1 d
H34 H 0.0106 0.5258 0.3284 0.033 Uiso 1 calc
C29 C 0.1684(6) 0.6632(3) 0.1595(3) 0.0235(13) Uani 1 d
C30 C 0.0777(6) 0.6473(3) 0.2138(3) 0.0240(13) Uani 1 d
C25 C 0.3465(6) 0.6280(3) 0.0969(3) 0.0254(13) Uani 1 d
H25 H 0.4066 0.5935 0.0879 0.031 Uiso 1 calc
C33 C -0.0894(6) 0.6116(3) 0.3269(4) 0.0323(15) Uani 1 d
H33 H -0.1437 0.5984 0.3666 0.039 Uiso 1 calc
C28 C 0.1811(7) 0.7284(3) 0.1234(4) 0.0314(15) Uani 1 d
H28 H 0.1223 0.7633 0.1331 0.038 Uiso 1 calc
C31 C -0.0174(6) 0.6935(3) 0.2350(4) 0.0299(14) Uani 1 d
H31 H -0.0231 0.7371 0.2105 0.036 Uiso 1 calc
C32 C -0.1002(7) 0.6765(3) 0.2896(4) 0.0374(16) Uani 1 d
H32 H -0.1642 0.7075 0.3026 0.045 Uiso 1 calc
C26 C 0.3633(7) 0.6897(3) 0.0625(4) 0.0334(15) Uani 1 d
H26 H 0.4323 0.6978 0.0308 0.04 Uiso 1 calc

loop_
_atom_site_aniso_label
_atom_site_aniso_U_11
_atom_site_aniso_U_22
_atom_site_aniso_U_33
_atom_site_aniso_U_23
_atom_site_aniso_U_13
_atom_site_aniso_U_12
C4 0.022(3) 0.018(3) 0.018(3) 0.005(2) -0.002(2) 0.001(2)
C2 0.017(3) 0.016(2) 0.026(3) 0.002(2) 0.001(2) 0.001(2)
C14 0.047(4) 0.028(3) 0.039(4) -0.001(3) -0.023(3) 0.000(3)
C1 0.022(3) 0.019(3) 0.027(3) 0.001(2) -0.004(2) 0.001(2)
C3 0.026(3) 0.023(3) 0.018(3) 0.003(2) -0.005(2) 0.003(2)
C11 0.032(3) 0.020(3) 0.024(3) -0.002(2) -0.001(3) -0.002(2)
C12 0.033(4) 0.029(3) 0.042(4) 0.001(3) -0.007(3) -0.009(3)
C9 0.033(4) 0.024(3) 0.039(4) 0.007(3) 0.004(3) -0.006(3)
C13 0.045(4) 0.023(3) 0.031(3) -0.003(3) -0.009(3) 0.000(3)
N1 0.019(2) 0.022(2) 0.019(2) -0.0008(19) 0.0010(19) -0.001(2)
N2 0.020(3) 0.021(2) 0.024(3) -0.0030(19) -0.002(2) 0.0029(19)
C15 0.020(3) 0.027(3) 0.031(3) 0.002(2) 0.004(3) 0.001(2)
C24 0.025(3) 0.025(3) 0.022(3) -0.002(2) 0.002(2) 0.002(2)
C7 0.040(4) 0.021(3) 0.048(4) -0.007(3) -0.004(3) 0.001(3)
C6 0.037(4) 0.031(4) 0.052(5) -0.011(3) 0.014(3) -0.001(3)
C5 0.028(3) 0.021(3) 0.035(4) -0.007(3) -0.006(3) 0.001(3)
C8 0.049(5) 0.020(3) 0.052(5) 0.001(3) -0.006(4) 0.011(3)
C18 0.026(3) 0.022(3) 0.028(3) -0.002(2) 0.000(3) 0.001(2)
C21 0.027(3) 0.025(3) 0.024(3) -0.002(2) -0.008(3) -0.003(3)
C20 0.017(3) 0.020(3) 0.019(3) 0.002(2) -0.004(2) 0.002(2)
C16 0.026(3) 0.034(3) 0.022(3) -0.003(3) 0.002(2) 0.000(3)
C19 0.025(3) 0.021(3) 0.023(3) -0.001(2) -0.001(2) 0.004(2)
C23 0.024(3) 0.034(3) 0.030(3) 0.003(3) 0.003(3) -0.006(3)
C17 0.032(4) 0.029(3) 0.029(3) -0.003(3) -0.001(3) 0.001(3)
C22 0.026(3) 0.027(3) 0.035(4) 0.002(3) -0.003(3) -0.005(3)
C27 0.048(4) 0.025(3) 0.033(4) 0.005(3) -0.001(3) -0.011(3)
C35 0.062(6) 0.049(5) 0.036(4) -0.006(3) 0.009(4) -0.022(4)
C36 0.069(6) 0.037(4) 0.051(5) 0.004(4) 0.005(4) -0.004(4)
C38 0.082(7) 0.044(4) 0.037(4) 0.000(4) 0.026(4) -0.006(5)
C37 0.078(6) 0.046(5) 0.033(4) 0.003(3) -0.009(4) -0.017(4)
C39 0.056(6) 0.061(6) 0.057(6) 0.012(4) 0.017(5) -0.005(4)
C40 0.043(5) 0.077(6) 0.046(5) 0.000(4) 0.005(4) -0.025(5)
C41 0.132(11) 0.069(6) 0.049(6) -0.016(5) 0.011(6) -0.035(7)
Tm1 0.01880(12) 0.01858(12) 0.01842(12) -0.00096(11) -0.00173(8) 0.00051(12)
C10 0.032(3) 0.037(3) 0.020(3) -0.004(3) 0.002(2) 0.001(3)
P1 0.0200(7) 0.0204(7) 0.0230(7) -0.0002(6) 0.0002(6) 0.0000(6)
N3 0.028(3) 0.026(3) 0.019(2) -0.001(2) -0.004(2) -0.002(2)
N4 0.022(3) 0.026(3) 0.022(3) 0.001(2) -0.001(2) -0.001(2)
C34 0.026(3) 0.031(3) 0.024(3) -0.005(3) -0.006(3) 0.000(3)
C29 0.024(3) 0.023(3) 0.023(3) -0.006(2) -0.010(2) 0.000(2)
C30 0.027(3) 0.022(3) 0.022(3) -0.006(2) -0.007(2) 0.002(2)
C25 0.024(3) 0.026(3) 0.026(3) -0.001(2) -0.005(2) -0.007(3)
C33 0.025(3) 0.039(4) 0.034(4) -0.010(3) 0.006(3) -0.003(3)
C28 0.039(4) 0.027(3) 0.027(3) 0.004(3) -0.010(3) 0.002(3)
C31 0.028(3) 0.029(3) 0.033(4) -0.005(3) 0.000(3) 0.007(3)
C32 0.029(4) 0.036(4) 0.047(4) -0.009(3) 0.002(3) 0.013(3)
C26 0.035(4) 0.033(3) 0.032(4) -0.001(3) 0.002(3) -0.014(3)

loop_
_atom_type_symbol
_atom_type_description
_atom_type_scat_dispersion_real
_atom_type_scat_dispersion_imag
_atom_type_scat_source
C C 0.0033 0.0016 'International Tables Vol C Tables 4.2.6.8 and 6.1.1.4'
H H 0 0 'International Tables Vol C Tables 4.2.6.8 and 6.1.1.4'
N N 0.0061 0.0033 'International Tables Vol C Tables 4.2.6.8 and 6.1.1.4'
P P 0.1023 0.0942 'International Tables Vol C Tables 4.2.6.8 and 6.1.1.4'
Tm Tm -0.3139 5.2483 'International Tables Vol C Tables 4.2.6.8 and 6.1.1.4'

loop_
_geom_angle_atom_site_label_1
_geom_angle_atom_site_label_2
_geom_angle_atom_site_label_3
_geom_angle
C3 C4 C11 126.8(5)
C3 C4 P1 111.0(4)
C11 C4 P1 121.5(4)
C3 C4 Tm1 75.5(3)
C11 C4 Tm1 124.4(4)
P1 C4 Tm1 75.15(18)
C1 C2 C3 113.2(5)
C1 C2 C9 125.9(5)
C3 C2 C9 120.6(5)
C1 C2 Tm1 75.2(3)
C3 C2 Tm1 74.6(3)
C9 C2 Tm1 122.6(4)
C2 C1 C5 126.7(5)
C2 C1 P1 111.1(4)
C5 C1 P1 121.4(5)
C2 C1 Tm1 75.1(3)
C5 C1 Tm1 125.3(4)
P1 C1 Tm1 74.64(19)
C4 C3 C2 113.4(5)
C4 C3 C10 126.4(5)
C2 C3 C10 119.8(5)
C4 C3 Tm1 74.6(3)
C2 C3 Tm1 74.9(3)
C10 C3 Tm1 124.7(4)
C12 C11 C13 106.9(5)
C12 C11 C14 107.2(6)
C13 C11 C14 109.5(5)
C12 C11 C4 110.7(5)
C13 C11 C4 113.5(5)
C14 C11 C4 108.8(5)
C15 N1 C19 117.1(5)
C15 N1 Tm1 125.7(4)
C19 N1 Tm1 117.1(4)
C24 N2 C20 117.2(5)
C24 N2 Tm1 124.5(4)
C20 N2 Tm1 118.0(4)
N1 C15 C16 125.6(6)
N2 C24 C23 124.4(6)
C6 C5 C7 107.2(6)
C6 C5 C1 111.1(5)
C7 C5 C1 112.9(5)
C6 C5 C8 107.1(6)
C7 C5 C8 109.8(5)
C1 C5 C8 108.5(5)
C17 C18 C19 121.0(6)
C22 C21 C20 121.1(6)
N2 C20 C21 120.0(5)
N2 C20 C19 116.7(5)
C21 C20 C19 123.3(5)
C15 C16 C17 117.7(6)
N1 C19 C20 117.2(5)
N1 C19 C18 119.1(5)
C20 C19 C18 123.7(6)
C24 C23 C22 118.0(6)
C18 C17 C16 119.4(6)
C21 C22 C23 119.1(6)
C28 C27 C26 118.9(6)
C40 C35 C36 117.7(7)
C40 C35 C41 121.4(9)
C36 C35 C41 121.0(9)
C37 C36 C35 119.3(9)
C37 C38 C39 119.8(8)
C38 C37 C36 121.6(9)
C38 C39 C40 120.5(9)
C39 C40 C35 121.2(8)
N3 Tm1 N2 121.10(17)
N3 Tm1 N1 86.04(16)
N2 Tm1 N1 69.66(16)
N3 Tm1 N4 68.91(17)
N2 Tm1 N4 85.67(16)
N1 Tm1 N4 128.66(16)
N3 Tm1 C4 93.68(16)
N2 Tm1 C4 143.31(16)
N1 Tm1 C4 129.04(16)
N4 Tm1 C4 97.69(16)
N3 Tm1 C3 116.77(17)
N2 Tm1 C3 114.49(17)
N1 Tm1 C3 142.47(17)
N4 Tm1 C3 88.49(17)
C4 Tm1 C3 29.93(17)
N3 Tm1 C2 145.25(17)
N2 Tm1 C2 92.42(16)
N1 Tm1 C2 116.70(16)
N4 Tm1 C2 108.35(17)
C4 Tm1 C2 51.72(16)
C3 Tm1 C2 30.54(16)
N3 Tm1 C1 136.52(18)
N2 Tm1 C1 98.07(16)
N1 Tm1 C1 91.23(17)
N4 Tm1 C1 137.66(17)
C4 Tm1 C1 55.78(16)
C3 Tm1 C1 51.48(17)
C2 Tm1 C1 29.73(17)
N3 Tm1 P1 99.37(13)
N2 Tm1 P1 133.04(12)
N1 Tm1 P1 92.42(12)
N4 Tm1 P1 134.21(12)
C4 Tm1 P1 37.28(12)
C3 Tm1 P1 56.43(13)
C2 Tm1 P1 56.45(12)
C1 Tm1 P1 37.32(13)
C4 P1 C1 91.2(3)
C4 P1 Tm1 67.57(18)
C1 P1 Tm1 68.04(19)
C25 N3 C29 116.6(5)
C25 N3 Tm1 124.6(4)
C29 N3 Tm1 118.8(4)
C34 N4 C30 116.9(5)
C34 N4 Tm1 125.0(4)
C30 N4 Tm1 117.8(4)
N4 C34 C33 126.0(6)
N3 C29 C30 116.3(5)
N3 C29 C28 119.3(6)
C30 C29 C28 124.4(6)
N4 C30 C29 116.8(5)
N4 C30 C31 119.7(6)
C29 C30 C31 123.5(6)
N3 C25 C26 125.8(6)
C34 C33 C32 117.1(6)
C27 C28 C29 121.3(6)
C32 C31 C30 121.2(6)
C31 C32 C33 118.9(6)
C25 C26 C27 117.9(6)

loop_
_geom_bond_atom_site_label_1
_geom_bond_atom_site_label_2
_geom_bond_distance
C4 C3 1.405(8)
C4 C11 1.542(8)
C4 P1 1.780(6)
C4 Tm1 2.716(5)
C2 C1 1.402(8)
C2 C3 1.437(8)
C2 C9 1.508(8)
C2 Tm1 2.731(5)
C14 C11 1.542(8)
C1 C5 1.538(8)
C1 P1 1.786(6)
C1 Tm1 2.732(6)
C3 C10 1.522(8)
C3 Tm1 2.727(5)
C11 C12 1.530(9)
C11 C13 1.536(9)
N1 C15 1.352(7)
N1 C19 1.395(7)
N1 Tm1 2.346(5)
N2 C24 1.353(7)
N2 C20 1.383(7)
N2 Tm1 2.343(5)
C15 C16 1.366(8)
C24 C23 1.372(8)
C7 C5 1.537(9)
C6 C5 1.533(9)
C5 C8 1.542(9)
C18 C17 1.365(9)
C18 C19 1.426(8)
C21 C22 1.354(9)
C21 C20 1.407(8)
C20 C19 1.419(8)
C16 C17 1.399(9)
C23 C22 1.404(9)
C27 C28 1.355(9)
C27 C26 1.408(10)
C35 C40 1.398(12)
C35 C36 1.403(12)
C35 C41 1.509(11)
C36 C37 1.399(11)
C38 C37 1.358(12)
C38 C39 1.359(12)
C39 C40 1.384(12)
Tm1 N3 2.333(5)
Tm1 N4 2.355(5)
Tm1 P1 2.8405(15)
N3 C25 1.353(8)
N3 C29 1.394(8)
N4 C34 1.345(8)
N4 C30 1.387(7)
C34 C33 1.371(9)
C29 C30 1.409(9)
C29 C28 1.425(8)
C30 C31 1.424(8)
C25 C26 1.358(8)
C33 C32 1.422(10)
C31 C32 1.358(9)

loop_
_geom_torsion_atom_site_label_1
_geom_torsion_atom_site_label_2
_geom_torsion_atom_site_label_3
_geom_torsion_atom_site_label_4
_geom_torsion
C3 C2 C1 C5 171.2(5)
C9 C2 C1 C5 -3.5(10)
Tm1 C2 C1 C5 -123.3(6)
C3 C2 C1 P1 1.1(6)
C9 C2 C1 P1 -173.6(5)
Tm1 C2 C1 P1 66.7(3)
C3 C2 C1 Tm1 -65.6(4)
C9 C2 C1 Tm1 119.8(6)
C11 C4 C3 C2 -172.1(5)
P1 C4 C3 C2 -1.9(6)
Tm1 C4 C3 C2 65.6(4)
C11 C4 C3 C10 0.3(9)
P1 C4 C3 C10 170.5(5)
Tm1 C4 C3 C10 -122.0(6)
C11 C4 C3 Tm1 122.3(5)
P1 C4 C3 Tm1 -67.5(3)
C1 C2 C3 C4 0.5(7)
C9 C2 C3 C4 175.5(5)
Tm1 C2 C3 C4 -65.4(4)
C1 C2 C3 C10 -172.4(5)
C9 C2 C3 C10 2.6(8)
Tm1 C2 C3 C10 121.7(5)
C1 C2 C3 Tm1 65.9(4)
C9 C2 C3 Tm1 -119.1(5)
C3 C4 C11 C12 180.0(5)
P1 C4 C11 C12 10.7(7)
Tm1 C4 C11 C12 -82.5(6)
C3 C4 C11 C13 -59.8(8)
P1 C4 C11 C13 130.9(5)
Tm1 C4 C11 C13 37.7(7)
C3 C4 C11 C14 62.4(8)
P1 C4 C11 C14 -106.9(5)
Tm1 C4 C11 C14 160.0(4)
C19 N1 C15 C16 3.4(9)
Tm1 N1 C15 C16 -172.2(5)
C20 N2 C24 C23 -3.8(8)
Tm1 N2 C24 C23 170.2(5)
C2 C1 C5 C6 -179.5(6)
P1 C1 C5 C6 -10.3(7)
Tm1 C1 C5 C6 82.7(6)
C2 C1 C5 C7 60.0(8)
P1 C1 C5 C7 -130.9(5)
Tm1 C1 C5 C7 -37.9(7)
C2 C1 C5 C8 -62.0(8)
P1 C1 C5 C8 107.2(6)
Tm1 C1 C5 C8 -159.8(4)
C24 N2 C20 C21 3.0(8)
Tm1 N2 C20 C21 -171.4(4)
C24 N2 C20 C19 -176.8(5)
Tm1 N2 C20 C19 8.8(6)
C22 C21 C20 N2 -0.3(9)
C22 C21 C20 C19 179.5(6)
N1 C15 C16 C17 -0.5(9)
C15 N1 C19 C20 175.1(5)
Tm1 N1 C19 C20 -8.8(6)
C15 N1 C19 C18 -4.0(8)
Tm1 N1 C19 C18 172.1(4)
N2 C20 C19 N1 0.1(7)
C21 C20 C19 N1 -179.7(5)
N2 C20 C19 C18 179.1(5)
C21 C20 C19 C18 -0.7(9)
C17 C18 C19 N1 1.9(8)
C17 C18 C19 C20 -177.2(6)
N2 C24 C23 C22 1.8(9)
C19 C18 C17 C16 1.1(9)
C15 C16 C17 C18 -1.8(9)
C20 C21 C22 C23 -1.7(9)
C24 C23 C22 C21 1.1(9)
C40 C35 C36 C37 0.5(12)
C41 C35 C36 C37 179.7(8)
C39 C38 C37 C36 -0.8(12)
C35 C36 C37 C38 -0.1(12)
C37 C38 C39 C40 1.2(12)
C38 C39 C40 C35 -0.7(13)
C36 C35 C40 C39 -0.2(12)
C41 C35 C40 C39 -179.3(8)
C3 C4 P1 C1 2.1(4)
C11 C4 P1 C1 172.9(5)
Tm1 C4 P1 C1 -65.6(2)
C3 C4 P1 Tm1 67.7(4)
C11 C4 P1 Tm1 -121.5(5)
C2 C1 P1 C4 -1.8(4)
C5 C1 P1 C4 -172.5(5)
Tm1 C1 P1 C4 65.15(19)
C2 C1 P1 Tm1 -67.0(4)
C5 C1 P1 Tm1 122.3(5)
C30 N4 C34 C33 4.7(9)
Tm1 N4 C34 C33 -169.0(5)
C25 N3 C29 C30 -173.6(5)
Tm1 N3 C29 C30 7.8(6)
C25 N3 C29 C28 4.8(8)
Tm1 N3 C29 C28 -173.8(4)
C34 N4 C30 C29 175.1(5)
Tm1 N4 C30 C29 -10.7(6)
C34 N4 C30 C31 -5.5(8)
Tm1 N4 C30 C31 168.7(4)
N3 C29 C30 N4 2.0(7)
C28 C29 C30 N4 -176.3(5)
N3 C29 C30 C31 -177.4(5)
C28 C29 C30 C31 4.3(9)
C29 N3 C25 C26 -3.8(9)
Tm1 N3 C25 C26 174.7(5)
N4 C34 C33 C32 -0.8(10)
C26 C27 C28 C29 -1.2(10)
N3 C29 C28 C27 -2.5(9)
C30 C29 C28 C27 175.8(6)
N4 C30 C31 C32 2.8(9)
C29 C30 C31 C32 -177.8(6)
C30 C31 C32 C33 1.1(10)
C34 C33 C32 C31 -2.1(10)
N3 C25 C26 C27 0.2(10)
C28 C27 C26 C25 2.4(10)
